data_4349230
loop_
_publ_author_name
'Lohrey, Trevor D.'
'Bergman, Robert G.'
'Arnold, John'

_publ_section_title
;
 Oxygen Atom Transfer and Intramolecular Nitrene Transfer in a Rhenium
 \b-Diketiminate Complex.
;
_journal_issue 22
_journal_name_full 'Inorganic chemistry'
_journal_page_first 11993
_journal_page_last 12000
_journal_paper_doi 10.1021/acs.inorgchem.6b02122
_journal_volume 55
_journal_year 2016
_chemical_formula_sum 'C36 H51 Cl2 N4 O Re'
_chemical_formula_weight 812.90
_chemical_name_common OReCl2(BDI)(DMAP)
_space_group_crystal_system monoclinic
_space_group_IT_number 14
_space_group_name_Hall '-P 2yn'
_space_group_name_H-M_alt 'P 1 21/n 1'
_atom_sites_solution_hydrogens geom
_atom_sites_solution_primary iterative
_atom_sites_solution_secondary difmap
_audit_creation_method SHELXL-2014/7
_cell_angle_alpha 90
_cell_angle_beta 100.516(2)
_cell_angle_gamma 90
_cell_formula_units_Z 4
_cell_length_a 10.3198(4)
_cell_length_b 19.0859(7)
_cell_length_c 22.2086(9)
_cell_measurement_reflns_used 9953
_cell_measurement_temperature 100(2)
_cell_measurement_theta_max 25.28
_cell_measurement_theta_min 2.15
_cell_volume 4300.8(3)
_computing_cell_refinement 'Bruker SAINT V8.34A'
_computing_data_collection 'Bruker APEX2 v. 2014.11'
_computing_data_reduction 'Bruker SAINT V8.34A'
_computing_molecular_graphics ORTEP-32
_computing_publication_material WinGX
_computing_structure_refinement SHELXL-2014
_computing_structure_solution SHELXT
_diffrn_ambient_temperature 100(2)
_diffrn_detector_area_resol_mean 0.8366
_diffrn_measured_fraction_theta_full 1.000
_diffrn_measured_fraction_theta_max 0.998
_diffrn_measurement_device_type 'Bruker APEX II CCD'
_diffrn_measurement_method 'phi and omega scans'
_diffrn_radiation_type MoK\a
_diffrn_radiation_wavelength 0.71073
_diffrn_reflns_av_R_equivalents 0.1057
_diffrn_reflns_av_unetI/netI 0.0766
_diffrn_reflns_Laue_measured_fraction_full 1.000
_diffrn_reflns_Laue_measured_fraction_max 0.998
_diffrn_reflns_limit_h_max 12
_diffrn_reflns_limit_h_min -12
_diffrn_reflns_limit_k_max 23
_diffrn_reflns_limit_k_min -23
_diffrn_reflns_limit_l_max 26
_diffrn_reflns_limit_l_min -26
_diffrn_reflns_number 80266
_diffrn_reflns_point_group_measured_fraction_full 1.000
_diffrn_reflns_point_group_measured_fraction_max 0.998
_diffrn_reflns_theta_full 25.000
_diffrn_reflns_theta_max 25.439
_diffrn_reflns_theta_min 1.417
_diffrn_source 'microfocus sealed tube'
_exptl_absorpt_coefficient_mu 2.977
_exptl_absorpt_correction_T_max 0.7452
_exptl_absorpt_correction_T_min 0.6552
_exptl_absorpt_correction_type multi-scan
_exptl_absorpt_process_details SADABS
_exptl_crystal_colour orange
_exptl_crystal_density_diffrn 1.255
_exptl_crystal_description plate
_exptl_crystal_F_000 1648
_exptl_crystal_size_max 0.100
_exptl_crystal_size_mid 0.030
_exptl_crystal_size_min 0.020
_refine_diff_density_max 1.261
_refine_diff_density_min -0.724
_refine_diff_density_rms 0.127
_refine_ls_extinction_method none
_refine_ls_goodness_of_fit_ref 1.021
_refine_ls_hydrogen_treatment constr
_refine_ls_matrix_type full
_refine_ls_number_parameters 410
_refine_ls_number_reflns 7941
_refine_ls_number_restraints 0
_refine_ls_restrained_S_all 1.021
_refine_ls_R_factor_all 0.0836
_refine_ls_R_factor_gt 0.0417
_refine_ls_shift/su_max 0.000
_refine_ls_shift/su_mean 0.000
_refine_ls_structure_factor_coef Fsqd
_refine_ls_weighting_details 'w=1/[\s^2^(Fo^2^)+(0.0314P)^2^+9.6691P] where P=(Fo^2^+2Fc^2^)/3'
_refine_ls_weighting_scheme calc
_refine_ls_wR_factor_gt 0.0778
_refine_ls_wR_factor_ref 0.0912
_reflns_Friedel_coverage 0.000
_reflns_number_gt 5310
_reflns_number_total 7941
_reflns_threshold_expression 'I > 2\s(I)'
_cod_data_source_file ic6b02122_si_001.cif
_cod_data_source_block 1DMAP
_cod_original_sg_symbol_H-M 'P 21/n'
_cod_database_code 4349230
_shelx_shelxl_version_number 2014/7
_shelx_space_group_comment
;
The symmetry employed for this shelxl refinement is uniquely defined
by the following loop, which should always be used as a source of
symmetry information in preference to the above space-group names.
They are only intended as comments.
;
_shelx_estimated_absorpt_t_min 0.755
_shelx_estimated_absorpt_t_max 0.943

loop_
_space_group_symop_operation_xyz
'x, y, z'
'-x+1/2, y+1/2, -z+1/2'
'-x, -y, -z'
'x-1/2, -y-1/2, z-1/2'

loop_
_atom_site_label
_atom_site_type_symbol
_atom_site_fract_x
_atom_site_fract_y
_atom_site_fract_z
_atom_site_U_iso_or_equiv
_atom_site_adp_type
_atom_site_occupancy
_atom_site_site_symmetry_order
_atom_site_calc_flag
_atom_site_refinement_flags_posn
_atom_site_refinement_flags_adp
C1 C 0.2633(6) 0.6448(3) 0.1619(2) 0.0285(15) Uani 1 1 d . .
C2 C 0.1318(6) 0.6270(3) 0.1588(2) 0.0299(15) Uani 1 1 d . .
C3 C 0.0371(6) 0.6646(3) 0.1922(3) 0.0337(15) Uani 1 1 d . .
H3 H 0.0852 0.7027 0.2161 0.040 Uiso 1 1 calc R U
C4 C -0.0167(7) 0.6154(3) 0.2367(3) 0.0473(18) Uani 1 1 d . .
H4A H -0.0680 0.5790 0.2141 0.071 Uiso 1 1 calc R U
H4B H -0.0710 0.6416 0.2594 0.071 Uiso 1 1 calc R U
H4C H 0.0556 0.5950 0.2646 0.071 Uiso 1 1 calc R U
C5 C -0.0803(6) 0.6973(3) 0.1468(3) 0.0494(19) Uani 1 1 d . .
H5A H -0.0472 0.7303 0.1207 0.074 Uiso 1 1 calc R U
H5B H -0.1382 0.7208 0.1695 0.074 Uiso 1 1 calc R U
H5C H -0.1278 0.6609 0.1223 0.074 Uiso 1 1 calc R U
C6 C 0.0829(7) 0.5698(3) 0.1205(3) 0.0379(16) Uani 1 1 d . .
H6 H -0.0047 0.5563 0.1171 0.045 Uiso 1 1 calc R U
C7 C 0.1653(7) 0.5338(3) 0.0879(3) 0.0365(17) Uani 1 1 d . .
H7 H 0.1325 0.4959 0.0635 0.044 Uiso 1 1 calc R U
C8 C 0.2934(7) 0.5536(3) 0.0915(3) 0.0340(15) Uani 1 1 d . .
H8 H 0.3463 0.5291 0.0690 0.041 Uiso 1 1 calc R U
C9 C 0.3470(6) 0.6097(3) 0.1280(2) 0.0302(15) Uani 1 1 d . .
C10 C 0.4903(6) 0.6300(3) 0.1291(3) 0.0350(16) Uani 1 1 d . .
H10 H 0.5069 0.6738 0.1523 0.042 Uiso 1 1 calc R U
C11 C 0.5869(6) 0.5752(3) 0.1610(3) 0.0411(17) Uani 1 1 d . .
H11A H 0.5730 0.5686 0.2022 0.062 Uiso 1 1 calc R U
H11B H 0.6755 0.5909 0.1617 0.062 Uiso 1 1 calc R U
H11C H 0.5729 0.5316 0.1392 0.062 Uiso 1 1 calc R U
C12 C 0.5200(7) 0.6433(4) 0.0649(3) 0.0485(18) Uani 1 1 d . .
H12A H 0.6090 0.6595 0.0682 0.073 Uiso 1 1 calc R U
H12B H 0.4605 0.6782 0.0446 0.073 Uiso 1 1 calc R U
H12C H 0.5089 0.6006 0.0418 0.073 Uiso 1 1 calc R U
C13 C 0.2685(6) 0.7688(3) 0.1031(2) 0.0343(16) Uani 1 1 d . .
H13A H 0.2743 0.8160 0.0888 0.051 Uiso 1 1 calc R U
H13B H 0.1785 0.7533 0.0937 0.051 Uiso 1 1 calc R U
H13C H 0.3223 0.7387 0.0833 0.051 Uiso 1 1 calc R U
C14 C 0.3163(6) 0.7664(3) 0.1719(3) 0.0310(15) Uani 1 1 d . .
C15 C 0.3547(6) 0.8280(3) 0.2001(2) 0.0308(15) Uani 1 1 d . .
H15 H 0.3692 0.8643 0.1742 0.037 Uiso 1 1 calc R U
C16 C 0.3760(6) 0.8453(3) 0.2632(3) 0.0326(15) Uani 1 1 d . .
C17 C 0.3886(6) 0.9233(3) 0.2794(3) 0.0410(18) Uani 1 1 d . .
H17A H 0.3732 0.9301 0.3203 0.061 Uiso 1 1 calc R U
H17B H 0.3247 0.9494 0.2513 0.061 Uiso 1 1 calc R U
H17C H 0.4755 0.9392 0.2767 0.061 Uiso 1 1 calc R U
C18 C 0.4006(6) 0.6750(3) 0.4365(2) 0.0310(15) Uani 1 1 d . .
H18 H 0.3305 0.7064 0.4296 0.037 Uiso 1 1 calc R U
C19 C 0.4387(6) 0.6491(3) 0.4947(2) 0.0302(15) Uani 1 1 d . .
H19 H 0.3948 0.6633 0.5257 0.036 Uiso 1 1 calc R U
C20 C 0.5439(6) 0.6013(3) 0.5078(3) 0.0334(16) Uani 1 1 d . .
C21 C 0.6076(7) 0.5847(3) 0.4580(3) 0.0380(16) Uani 1 1 d . .
H21 H 0.6795 0.5545 0.4638 0.046 Uiso 1 1 calc R U
C22 C 0.5618(7) 0.6137(3) 0.4008(3) 0.0369(16) Uani 1 1 d . .
H22 H 0.6052 0.6021 0.3690 0.044 Uiso 1 1 calc R U
C23 C 0.6967(7) 0.5249(3) 0.5752(3) 0.0415(18) Uani 1 1 d . .
H23A H 0.6844 0.4889 0.5445 0.062 Uiso 1 1 calc R U
H23B H 0.7030 0.5040 0.6149 0.062 Uiso 1 1 calc R U
H23C H 0.7762 0.5502 0.5734 0.062 Uiso 1 1 calc R U
C24 C 0.5143(7) 0.5900(3) 0.6143(3) 0.0473(19) Uani 1 1 d . .
H24A H 0.5359 0.6369 0.6283 0.071 Uiso 1 1 calc R U
H24B H 0.5402 0.5578 0.6474 0.071 Uiso 1 1 calc R U
H24C H 0.4210 0.5865 0.5998 0.071 Uiso 1 1 calc R U
C25 C 0.3621(6) 0.8235(3) 0.3673(2) 0.0265(14) Uani 1 1 d . .
C26 C 0.2346(7) 0.8325(3) 0.3784(3) 0.0330(15) Uani 1 1 d . .
C27 C 0.1109(6) 0.8284(3) 0.3285(3) 0.0401(17) Uani 1 1 d . .
H27 H 0.1365 0.8071 0.2922 0.048 Uiso 1 1 calc R U
C28 C 0.0586(8) 0.9017(4) 0.3106(4) 0.069(2) Uani 1 1 d . .
H28A H -0.0146 0.8984 0.2772 0.103 Uiso 1 1 calc R U
H28B H 0.1272 0.9293 0.2984 0.103 Uiso 1 1 calc R U
H28C H 0.0305 0.9234 0.3451 0.103 Uiso 1 1 calc R U
C29 C 0.0024(7) 0.7839(4) 0.3461(4) 0.060(2) Uani 1 1 d . .
H29A H 0.0373 0.7390 0.3602 0.089 Uiso 1 1 calc R U
H29B H -0.0665 0.7778 0.3111 0.089 Uiso 1 1 calc R U
H29C H -0.0326 0.8068 0.3782 0.089 Uiso 1 1 calc R U
C30 C 0.2206(7) 0.8513(3) 0.4379(3) 0.0424(17) Uani 1 1 d . .
H30 H 0.1370 0.8577 0.4471 0.051 Uiso 1 1 calc R U
C31 C 0.3309(8) 0.8602(3) 0.4828(3) 0.0430(18) Uani 1 1 d . .
H31 H 0.3206 0.8712 0.5225 0.052 Uiso 1 1 calc R U
C32 C 0.4539(7) 0.8534(3) 0.4702(3) 0.0391(17) Uani 1 1 d . .
H32 H 0.5261 0.8607 0.5014 0.047 Uiso 1 1 calc R U
C33 C 0.4759(6) 0.8358(3) 0.4117(3) 0.0311(15) Uani 1 1 d . .
C34 C 0.6138(6) 0.8334(3) 0.3988(2) 0.0329(15) Uani 1 1 d . .
H34 H 0.6097 0.8166 0.3568 0.040 Uiso 1 1 calc R U
C35 C 0.7021(7) 0.7838(3) 0.4422(3) 0.0506(19) Uani 1 1 d . .
H35A H 0.7110 0.8008 0.4834 0.076 Uiso 1 1 calc R U
H35B H 0.7875 0.7814 0.4309 0.076 Uiso 1 1 calc R U
H35C H 0.6634 0.7379 0.4395 0.076 Uiso 1 1 calc R U
C36 C 0.6764(7) 0.9070(3) 0.4040(3) 0.0461(18) Uani 1 1 d . .
H36A H 0.6230 0.9382 0.3758 0.069 Uiso 1 1 calc R U
H36B H 0.7632 0.9045 0.3943 0.069 Uiso 1 1 calc R U
H36C H 0.6818 0.9242 0.4450 0.069 Uiso 1 1 calc R U
N1 N 0.3127(5) 0.7037(2) 0.20120(19) 0.0265(12) Uani 1 1 d . .
N2 N 0.3750(5) 0.7987(2) 0.3062(2) 0.0294(12) Uani 1 1 d . .
N3 N 0.4581(5) 0.6578(2) 0.3887(2) 0.0312(12) Uani 1 1 d . .
N4 N 0.5843(5) 0.5731(2) 0.5642(2) 0.0358(13) Uani 1 1 d . .
O1 O 0.2280(4) 0.68618(18) 0.31814(15) 0.0299(9) Uani 1 1 d . .
Cl1 Cl 0.38469(16) 0.56451(7) 0.27704(6) 0.0349(4) Uani 1 1 d . .
Cl2 Cl 0.59738(16) 0.70106(8) 0.28209(6) 0.0361(4) Uani 1 1 d . .
Re1 Re 0.37130(3) 0.68743(2) 0.29321(2) 0.02729(9) Uani 1 1 d . .

loop_
_atom_site_aniso_label
_atom_site_aniso_U_11
_atom_site_aniso_U_22
_atom_site_aniso_U_33
_atom_site_aniso_U_23
_atom_site_aniso_U_13
_atom_site_aniso_U_12
C1 0.039(4) 0.021(3) 0.023(3) 0.002(2) -0.001(3) 0.000(3)
C2 0.049(5) 0.016(3) 0.021(3) 0.003(2) -0.005(3) 0.004(3)
C3 0.037(4) 0.033(4) 0.029(3) -0.001(3) 0.001(3) 0.001(3)
C4 0.051(5) 0.044(4) 0.047(4) 0.001(3) 0.008(4) -0.005(4)
C5 0.041(4) 0.030(4) 0.086(5) 0.021(4) 0.034(4) 0.021(3)
C6 0.048(4) 0.031(4) 0.028(3) 0.009(3) -0.010(3) 0.000(3)
C7 0.065(5) 0.016(3) 0.024(3) -0.001(3) -0.005(3) 0.002(3)
C8 0.048(5) 0.030(4) 0.023(3) 0.004(3) 0.003(3) 0.012(3)
C9 0.050(4) 0.019(3) 0.018(3) 0.005(2) -0.002(3) 0.005(3)
C10 0.045(4) 0.033(4) 0.026(3) 0.005(3) 0.003(3) 0.003(3)
C11 0.046(4) 0.039(4) 0.037(4) 0.002(3) 0.003(3) 0.005(3)
C12 0.050(5) 0.056(5) 0.041(4) 0.010(3) 0.011(3) 0.002(4)
C13 0.055(5) 0.023(3) 0.023(3) 0.005(3) 0.002(3) -0.001(3)
C14 0.042(4) 0.030(4) 0.021(3) 0.006(3) 0.005(3) 0.004(3)
C15 0.050(4) 0.020(3) 0.021(3) 0.006(2) 0.004(3) -0.001(3)
C16 0.041(4) 0.032(3) 0.023(3) 0.004(3) 0.001(3) -0.008(3)
C17 0.044(4) 0.034(4) 0.037(4) 0.017(3) -0.015(3) -0.023(3)
C18 0.046(4) 0.024(3) 0.022(3) 0.003(3) 0.003(3) -0.006(3)
C19 0.051(4) 0.022(3) 0.018(3) 0.002(2) 0.006(3) -0.002(3)
C20 0.056(5) 0.017(3) 0.023(3) 0.005(3) -0.005(3) -0.010(3)
C21 0.055(5) 0.028(4) 0.027(3) 0.002(3) -0.001(3) -0.004(3)
C22 0.053(5) 0.027(3) 0.030(4) -0.002(3) 0.006(3) -0.003(3)
C23 0.068(5) 0.027(3) 0.025(3) 0.003(3) -0.006(3) -0.003(3)
C24 0.079(6) 0.037(4) 0.025(3) 0.012(3) 0.005(4) 0.007(4)
C25 0.047(4) 0.014(3) 0.020(3) 0.001(2) 0.010(3) 0.001(3)
C26 0.050(4) 0.020(3) 0.029(3) 0.002(3) 0.010(3) 0.002(3)
C27 0.044(4) 0.036(4) 0.040(4) -0.003(3) 0.006(3) 0.000(3)
C28 0.073(6) 0.038(4) 0.085(6) 0.000(4) -0.013(5) 0.013(4)
C29 0.047(5) 0.058(5) 0.077(6) -0.012(4) 0.021(4) -0.003(4)
C30 0.059(5) 0.027(4) 0.045(4) 0.002(3) 0.021(4) -0.002(3)
C31 0.076(6) 0.033(4) 0.021(3) -0.002(3) 0.012(4) -0.009(4)
C32 0.067(5) 0.027(4) 0.020(3) -0.001(3) 0.001(3) -0.006(3)
C33 0.052(5) 0.018(3) 0.022(3) 0.002(2) 0.004(3) -0.001(3)
C34 0.047(4) 0.032(4) 0.017(3) -0.004(2) -0.004(3) -0.007(3)
C35 0.049(5) 0.045(4) 0.051(4) 0.019(3) -0.010(4) -0.011(4)
C36 0.060(5) 0.034(4) 0.045(4) 0.005(3) 0.010(4) -0.009(4)
N1 0.040(3) 0.020(3) 0.018(2) 0.0015(19) -0.001(2) -0.002(2)
N2 0.037(3) 0.022(3) 0.028(3) 0.000(2) 0.002(2) -0.006(2)
N3 0.043(3) 0.024(3) 0.025(3) 0.004(2) 0.000(2) -0.001(3)
N4 0.057(4) 0.027(3) 0.019(3) 0.007(2) -0.003(2) 0.002(3)
O1 0.052(3) 0.019(2) 0.0159(19) 0.0017(16) -0.0023(18) -0.009(2)
Cl1 0.0564(11) 0.0216(7) 0.0232(8) 0.0029(6) -0.0021(7) 0.0011(8)
Cl2 0.0436(10) 0.0379(9) 0.0257(8) 0.0011(6) 0.0033(7) 0.0014(8)
Re1 0.04193(17) 0.02114(13) 0.01682(12) 0.00197(11) 0.00010(9) -0.00097(13)

loop_
_atom_type_symbol
_atom_type_description
_atom_type_scat_dispersion_real
_atom_type_scat_dispersion_imag
_atom_type_scat_source
C C 0.0033 0.0016 'International Tables Vol C Tables 4.2.6.8 and 6.1.1.4'
H H 0.0000 0.0000 'International Tables Vol C Tables 4.2.6.8 and 6.1.1.4'
N N 0.0061 0.0033 'International Tables Vol C Tables 4.2.6.8 and 6.1.1.4'
O O 0.0106 0.0060 'International Tables Vol C Tables 4.2.6.8 and 6.1.1.4'
Cl Cl 0.1484 0.1585 'International Tables Vol C Tables 4.2.6.8 and 6.1.1.4'
Re Re -1.0185 7.2310 'International Tables Vol C Tables 4.2.6.8 and 6.1.1.4'

loop_
_geom_angle_atom_site_label_1
_geom_angle_atom_site_label_2
_geom_angle_atom_site_label_3
_geom_angle
C2 C1 C9 122.9(5)
C2 C1 N1 116.8(5)
C9 C1 N1 120.3(5)
C1 C2 C6 117.1(6)
C1 C2 C3 124.9(5)
C6 C2 C3 117.9(6)
C2 C3 C4 111.5(5)
C2 C3 C5 111.7(5)
C4 C3 C5 109.3(5)
C2 C3 H3 108.0
C4 C3 H3 108.0
C5 C3 H3 108.0
C3 C4 H4A 109.5
C3 C4 H4B 109.5
H4A C4 H4B 109.5
C3 C4 H4C 109.5
H4A C4 H4C 109.5
H4B C4 H4C 109.5
C3 C5 H5A 109.5
C3 C5 H5B 109.5
H5A C5 H5B 109.5
C3 C5 H5C 109.5
H5A C5 H5C 109.5
H5B C5 H5C 109.5
C7 C6 C2 120.5(6)
C7 C6 H6 119.8
C2 C6 H6 119.8
C8 C7 C6 120.7(6)
C8 C7 H7 119.6
C6 C7 H7 119.6
C7 C8 C9 121.6(6)
C7 C8 H8 119.2
C9 C8 H8 119.2
C8 C9 C1 117.2(6)
C8 C9 C10 119.1(6)
C1 C9 C10 123.7(5)
C9 C10 C11 112.5(5)
C9 C10 C12 112.6(5)
C11 C10 C12 108.7(5)
C9 C10 H10 107.6
C11 C10 H10 107.6
C12 C10 H10 107.6
C10 C11 H11A 109.5
C10 C11 H11B 109.5
H11A C11 H11B 109.5
C10 C11 H11C 109.5
H11A C11 H11C 109.5
H11B C11 H11C 109.5
C10 C12 H12A 109.5
C10 C12 H12B 109.5
H12A C12 H12B 109.5
C10 C12 H12C 109.5
H12A C12 H12C 109.5
H12B C12 H12C 109.5
C14 C13 H13A 109.5
C14 C13 H13B 109.5
H13A C13 H13B 109.5
C14 C13 H13C 109.5
H13A C13 H13C 109.5
H13B C13 H13C 109.5
C15 C14 N1 124.7(5)
C15 C14 C13 116.9(5)
N1 C14 C13 118.3(5)
C14 C15 C16 129.7(5)
C14 C15 H15 115.2
C16 C15 H15 115.2
N2 C16 C15 123.0(5)
N2 C16 C17 120.1(5)
C15 C16 C17 116.7(5)
C16 C17 H17A 109.5
C16 C17 H17B 109.5
H17A C17 H17B 109.5
C16 C17 H17C 109.5
H17A C17 H17C 109.5
H17B C17 H17C 109.5
N3 C18 C19 124.2(6)
N3 C18 H18 117.9
C19 C18 H18 117.9
C18 C19 C20 120.3(6)
C18 C19 H19 119.8
C20 C19 H19 119.8
N4 C20 C19 122.9(6)
N4 C20 C21 121.4(6)
C19 C20 C21 115.7(5)
C22 C21 C20 119.7(6)
C22 C21 H21 120.2
C20 C21 H21 120.2
N3 C22 C21 123.8(6)
N3 C22 H22 118.1
C21 C22 H22 118.1
N4 C23 H23A 109.5
N4 C23 H23B 109.5
H23A C23 H23B 109.5
N4 C23 H23C 109.5
H23A C23 H23C 109.5
H23B C23 H23C 109.5
N4 C24 H24A 109.5
N4 C24 H24B 109.5
H24A C24 H24B 109.5
N4 C24 H24C 109.5
H24A C24 H24C 109.5
H24B C24 H24C 109.5
C26 C25 C33 123.2(5)
C26 C25 N2 117.0(5)
C33 C25 N2 119.8(5)
C25 C26 C30 117.6(6)
C25 C26 C27 123.6(5)
C30 C26 C27 118.7(6)
C29 C27 C28 109.7(6)
C29 C27 C26 113.6(5)
C28 C27 C26 110.5(5)
C29 C27 H27 107.6
C28 C27 H27 107.6
C26 C27 H27 107.6
C27 C28 H28A 109.5
C27 C28 H28B 109.5
H28A C28 H28B 109.5
C27 C28 H28C 109.5
H28A C28 H28C 109.5
H28B C28 H28C 109.5
C27 C29 H29A 109.5
C27 C29 H29B 109.5
H29A C29 H29B 109.5
C27 C29 H29C 109.5
H29A C29 H29C 109.5
H29B C29 H29C 109.5
C31 C30 C26 120.0(7)
C31 C30 H30 120.0
C26 C30 H30 120.0
C32 C31 C30 121.2(6)
C32 C31 H31 119.4
C30 C31 H31 119.4
C31 C32 C33 122.1(6)
C31 C32 H32 119.0
C33 C32 H32 119.0
C32 C33 C25 115.8(6)
C32 C33 C34 120.2(6)
C25 C33 C34 123.9(5)
C33 C34 C35 112.0(5)
C33 C34 C36 110.9(5)
C35 C34 C36 108.9(5)
C33 C34 H34 108.3
C35 C34 H34 108.3
C36 C34 H34 108.3
C34 C35 H35A 109.5
C34 C35 H35B 109.5
H35A C35 H35B 109.5
C34 C35 H35C 109.5
H35A C35 H35C 109.5
H35B C35 H35C 109.5
C34 C36 H36A 109.5
C34 C36 H36B 109.5
H36A C36 H36B 109.5
C34 C36 H36C 109.5
H36A C36 H36C 109.5
H36B C36 H36C 109.5
C14 N1 C1 115.4(4)
C14 N1 Re1 125.5(4)
C1 N1 Re1 119.2(3)
C16 N2 C25 118.1(5)
C16 N2 Re1 125.3(4)
C25 N2 Re1 116.3(3)
C18 N3 C22 116.2(5)
C18 N3 Re1 122.1(4)
C22 N3 Re1 121.2(4)
C20 N4 C23 120.3(5)
C20 N4 C24 120.0(5)
C23 N4 C24 119.7(5)
O1 Re1 N1 102.41(18)
O1 Re1 N2 87.96(18)
N1 Re1 N2 88.78(17)
O1 Re1 N3 84.68(18)
N1 Re1 N3 170.77(18)
N2 Re1 N3 97.47(17)
O1 Re1 Cl1 96.61(13)
N1 Re1 Cl1 90.80(12)
N2 Re1 Cl1 175.39(13)
N3 Re1 Cl1 82.42(13)
O1 Re1 Cl2 165.78(12)
N1 Re1 Cl2 89.81(14)
N2 Re1 Cl2 85.01(13)
N3 Re1 Cl2 84.00(14)
Cl1 Re1 Cl2 90.40(5)

loop_
_geom_bond_atom_site_label_1
_geom_bond_atom_site_label_2
_geom_bond_distance
C1 C2 1.389(8)
C1 C9 1.415(8)
C1 N1 1.457(7)
C2 C6 1.419(8)
C2 C3 1.511(8)
C3 C4 1.539(8)
C3 C5 1.558(8)
C3 H3 0.9800
C4 H4A 0.9600
C4 H4B 0.9600
C4 H4C 0.9600
C5 H5A 0.9600
C5 H5B 0.9600
C5 H5C 0.9600
C6 C7 1.393(9)
C6 H6 0.9300
C7 C8 1.364(9)
C7 H7 0.9300
C8 C9 1.395(8)
C8 H8 0.9300
C9 C10 1.524(9)
C10 C11 1.527(8)
C10 C12 1.534(8)
C10 H10 0.9800
C11 H11A 0.9600
C11 H11B 0.9600
C11 H11C 0.9600
C12 H12A 0.9600
C12 H12B 0.9600
C12 H12C 0.9600
C13 C14 1.519(7)
C13 H13A 0.9600
C13 H13B 0.9600
C13 H13C 0.9600
C14 C15 1.357(8)
C14 N1 1.365(7)
C15 C16 1.417(8)
C15 H15 0.9300
C16 N2 1.306(7)
C16 C17 1.531(8)
C17 H17A 0.9600
C17 H17B 0.9600
C17 H17C 0.9600
C18 N3 1.349(7)
C18 C19 1.372(7)
C18 H18 0.9300
C19 C20 1.407(8)
C19 H19 0.9300
C20 N4 1.358(7)
C20 C21 1.420(9)
C21 C22 1.387(8)
C21 H21 0.9300
C22 N3 1.349(8)
C22 H22 0.9300
C23 N4 1.465(8)
C23 H23A 0.9600
C23 H23B 0.9600
C23 H23C 0.9600
C24 N4 1.469(8)
C24 H24A 0.9600
C24 H24B 0.9600
C24 H24C 0.9600
C25 C26 1.393(8)
C25 C33 1.409(8)
C25 N2 1.464(7)
C26 C30 1.401(8)
C26 C27 1.532(9)
C27 C29 1.513(9)
C27 C28 1.525(9)
C27 H27 0.9800
C28 H28A 0.9600
C28 H28B 0.9600
C28 H28C 0.9600
C29 H29A 0.9600
C29 H29B 0.9600
C29 H29C 0.9600
C30 C31 1.381(9)
C30 H30 0.9300
C31 C32 1.356(9)
C31 H31 0.9300
C32 C33 1.400(8)
C32 H32 0.9300
C33 C34 1.503(8)
C34 C35 1.529(8)
C34 C36 1.542(8)
C34 H34 0.9800
C35 H35A 0.9600
C35 H35B 0.9600
C35 H35C 0.9600
C36 H36A 0.9600
C36 H36B 0.9600
C36 H36C 0.9600
N1 Re1 2.046(4)
N2 Re1 2.143(4)
N3 Re1 2.219(5)
O1 Re1 1.672(4)
Cl1 Re1 2.3813(14)
Cl2 Re1 2.4046(16)
